data_7002270
loop_
_publ_author_name
'Hitchcock, Peter B.'
'Lappert, Michael F.'
'Li, Gang'
'Coles, Martyn P.'

_publ_section_title
;
 Synthesis and structures of \b-dialdiminatoantimony(III) halides and
 \b-dialdiminium hexahalogenoantimoniates
;
_journal_coden_ASTM DTARAF
_journal_issue 37
_journal_name_full 'Dalton Transactions'
_journal_page_first 7820
_journal_page_last 7826
_journal_paper_doi 10.1039/b905929f
_journal_year 2009
_chemical_compound_source 'synthesis as described'
_chemical_formula_moiety 'C33 H41 Br2 N2 Sb, 0.5(C4 H10 O), 0.5 (C4 H8 O)'
_chemical_formula_sum 'C37 H50 Br2 N2 O Sb'
_chemical_formula_weight 820.36
_space_group_IT_number 60
_symmetry_cell_setting orthorhombic
_symmetry_Int_Tables_number 60
_symmetry_space_group_name_Hall '-P 2n 2ab'
_symmetry_space_group_name_H-M 'P b c n'
_atom_sites_solution_hydrogens geom
_atom_sites_solution_primary direct
_atom_sites_solution_secondary difmap
_audit_conform_dict_location ftp://ftp.iucr.org/pub/cif_core.dic
_audit_conform_dict_name cif_core.dic
_audit_conform_dict_version 2.3
_audit_creation_date 2005-06-10T14:54:29-00:00
_audit_creation_method 'WinGX routine CIF_UPDATE'
_cell_angle_alpha 90
_cell_angle_beta 90
_cell_angle_gamma 90
_cell_formula_units_Z 8
_cell_length_a 13.5620(2)
_cell_length_b 26.3036(3)
_cell_length_c 20.9135(3)
_cell_measurement_reflns_used 57774
_cell_measurement_temperature 173(2)
_cell_measurement_theta_max 26.022
_cell_measurement_theta_min 3.395
_cell_measurement_wavelength 0.71073
_cell_volume 7460.46(18)
_computing_cell_refinement 'HKL Scalepack (Otwinowski & Minor 1997)'
_computing_data_collection 'Collect (Nonius BV, 1997-2000)'
_computing_data_reduction 'HKL Denzo and Scalepack (Otwinowski & Minor 1997)'
_computing_molecular_graphics 'Ortep-3 for Windows (Farrugia, 1997)'
_computing_publication_material 'WinGX publication routines (Farrugia, 1999)'
_computing_structure_refinement 'SHELXL-97 (Sheldrick, 1997)'
_computing_structure_solution 'SHELXS-86 (Sheldrick, 1986)'
_diffrn_ambient_temperature 173(2)
_diffrn_detector 'CCD plate'
_diffrn_detector_area_resol_mean 9
_diffrn_measured_fraction_theta_full 0.997
_diffrn_measured_fraction_theta_max 0.997
_diffrn_measurement_device '95mm CCD camera on \k-goniostat'
_diffrn_measurement_device_type KappaCCD
_diffrn_measurement_method 'CCD rotation images, thick slices'
_diffrn_orient_matrix_type 'by Nonius Collect from scalepack cell'
_diffrn_orient_matrix_UB_11 0.447174E-1
_diffrn_orient_matrix_UB_12 -0.379631E-1
_diffrn_orient_matrix_UB_13 0.16434E-2
_diffrn_orient_matrix_UB_21 0.247538E-1
_diffrn_orient_matrix_UB_22 0.145819E-1
_diffrn_orient_matrix_UB_23 0.338826E-1
_diffrn_orient_matrix_UB_31 -0.531462E-1
_diffrn_orient_matrix_UB_32 -0.251504E-1
_diffrn_orient_matrix_UB_33 0.171642E-1
_diffrn_radiation_monochromator graphite
_diffrn_radiation_probe x-ray
_diffrn_radiation_type MoK\a
_diffrn_radiation_wavelength 0.71073
_diffrn_reflns_av_R_equivalents 0.084
_diffrn_reflns_av_unetI/netI 0.0368
_diffrn_reflns_limit_h_max 15
_diffrn_reflns_limit_h_min -16
_diffrn_reflns_limit_k_max 32
_diffrn_reflns_limit_k_min -32
_diffrn_reflns_limit_l_max 24
_diffrn_reflns_limit_l_min -25
_diffrn_reflns_number 99742
_diffrn_reflns_theta_full 26.02
_diffrn_reflns_theta_max 26.02
_diffrn_reflns_theta_min 3.52
_diffrn_source 'Enraf Nonius FR590'
_exptl_absorpt_coefficient_mu 2.911
_exptl_absorpt_correction_T_max 0.6164
_exptl_absorpt_correction_T_min 0.4187
_exptl_absorpt_correction_type multi-scan
_exptl_absorpt_process_details
;
[c.f. r.h. blessing, acta cryst. (1995), a51, 33-38]
;
_exptl_crystal_colour yellow
_exptl_crystal_density_diffrn 1.461
_exptl_crystal_density_method 'not measured'
_exptl_crystal_description prism
_exptl_crystal_F_000 3320
_exptl_crystal_size_max 0.3
_exptl_crystal_size_mid 0.2
_exptl_crystal_size_min 0.15
_refine_diff_density_max 0.927
_refine_diff_density_min -0.620
_refine_diff_density_rms 0.087
_refine_ls_extinction_method none
_refine_ls_goodness_of_fit_ref 1.008
_refine_ls_hydrogen_treatment constr
_refine_ls_matrix_type full
_refine_ls_number_parameters 389
_refine_ls_number_reflns 7342
_refine_ls_number_restraints 18
_refine_ls_restrained_S_all 1.036
_refine_ls_R_factor_all 0.0673
_refine_ls_R_factor_gt 0.0379
_refine_ls_shift/su_max 0.001
_refine_ls_shift/su_mean 0
_refine_ls_structure_factor_coef Fsqd
_refine_ls_weighting_details 'calc w=1/[\s^2^(Fo^2^)+(0.0000P)^2^+16.4302P] where P=(Fo^2^+2Fc^2^)/3'
_refine_ls_weighting_scheme calc
_refine_ls_wR_factor_gt 0.0695
_refine_ls_wR_factor_ref 0.0786
_reflns_number_gt 5268
_reflns_number_total 7342
_reflns_threshold_expression >2sigma(I)
_cod_data_source_file B905929f.txt
_cod_data_source_block (2)-jun1105_revised
_cod_original_sg_symbol_H-M Pbcn
_cod_database_code 7002270

loop_
_symmetry_equiv_pos_as_xyz
'x, y, z'
'-x+1/2, -y+1/2, z+1/2'
'x+1/2, -y+1/2, -z'
'-x, y, -z+1/2'
'-x, -y, -z'
'x-1/2, y-1/2, -z-1/2'
'-x-1/2, y-1/2, z'
'x, -y, z-1/2'

loop_
_atom_site_label
_atom_site_type_symbol
_atom_site_fract_x
_atom_site_fract_y
_atom_site_fract_z
_atom_site_U_iso_or_equiv
_atom_site_adp_type
_atom_site_occupancy
_atom_site_symmetry_multiplicity
_atom_site_calc_flag
_atom_site_refinement_flags
_atom_site_disorder_assembly
_atom_site_disorder_group
Sb Sb 0.737768(17) 0.309380(9) 0.542787(12) 0.02352(8) Uani 1 1 d . . .
Br1 Br 0.78178(3) 0.240466(15) 0.45205(2) 0.03634(11) Uani 1 1 d . . .
Br2 Br 0.77180(3) 0.378157(14) 0.460597(19) 0.03270(11) Uani 1 1 d . . .
N1 N 0.6806(2) 0.37153(11) 0.60962(14) 0.0225(7) Uani 1 1 d . . .
N2 N 0.5855(2) 0.30136(10) 0.52191(14) 0.0215(7) Uani 1 1 d . . .
C1 C 0.5966(3) 0.39514(13) 0.60596(17) 0.0228(8) Uani 1 1 d . . .
H1 H 0.5875 0.4238 0.6330 0.027 Uiso 1 1 calc R . .
C2 C 0.5181(3) 0.38176(12) 0.56529(17) 0.0208(8) Uani 1 1 d . . .
C3 C 0.5152(3) 0.33684(13) 0.53187(16) 0.0232(8) Uani 1 1 d . . .
H3 H 0.4534 0.3295 0.5126 0.028 Uiso 1 1 calc R . .
C4 C 0.4306(3) 0.41619(13) 0.56453(17) 0.0236(8) Uani 1 1 d . . .
C5 C 0.3343(3) 0.39805(14) 0.56832(18) 0.0307(9) Uani 1 1 d . . .
H5 H 0.3229 0.3625 0.5702 0.037 Uiso 1 1 calc R . .
C6 C 0.2551(3) 0.43124(16) 0.5693(2) 0.0376(10) Uani 1 1 d . . .
H6 H 0.1898 0.4183 0.5718 0.045 Uiso 1 1 calc R . .
C7 C 0.2705(3) 0.48304(16) 0.5667(2) 0.0383(10) Uani 1 1 d . . .
H7 H 0.2160 0.5057 0.5677 0.046 Uiso 1 1 calc R . .
C8 C 0.3652(3) 0.50175(15) 0.5624(2) 0.0378(10) Uani 1 1 d . . .
H8 H 0.3762 0.5374 0.5601 0.045 Uiso 1 1 calc R . .
C9 C 0.4446(3) 0.46837(14) 0.56159(18) 0.0302(9) Uani 1 1 d . . .
H9 H 0.5097 0.4815 0.5589 0.036 Uiso 1 1 calc R . .
C10 C 0.7471(3) 0.38557(14) 0.66069(17) 0.0257(8) Uani 1 1 d . . .
C11 C 0.8049(3) 0.42959(14) 0.65599(18) 0.0301(9) Uani 1 1 d . . .
C12 C 0.8670(3) 0.44097(17) 0.7071(2) 0.0437(11) Uani 1 1 d . . .
H12 H 0.9063 0.4708 0.7057 0.052 Uiso 1 1 calc R . .
C13 C 0.8721(3) 0.40944(19) 0.7600(2) 0.0511(13) Uani 1 1 d . . .
H13 H 0.9152 0.4178 0.7942 0.061 Uiso 1 1 calc R . .
C14 C 0.8161(3) 0.36640(18) 0.7635(2) 0.0450(11) Uani 1 1 d . . .
H14 H 0.8215 0.3449 0.7999 0.054 Uiso 1 1 calc R . .
C15 C 0.7512(3) 0.35354(15) 0.71440(18) 0.0330(9) Uani 1 1 d . . .
C16 C 0.7998(3) 0.46574(15) 0.59956(19) 0.0346(10) Uani 1 1 d . . .
H16 H 0.7599 0.4489 0.5654 0.042 Uiso 1 1 calc R . .
C17 C 0.9022(3) 0.47717(19) 0.5713(2) 0.0537(13) Uani 1 1 d . . .
H17A H 0.8954 0.5007 0.5352 0.081 Uiso 1 1 calc R . .
H17B H 0.9325 0.4455 0.5564 0.081 Uiso 1 1 calc R . .
H17C H 0.9441 0.4926 0.6042 0.081 Uiso 1 1 calc R . .
C18 C 0.7478(4) 0.51598(16) 0.6169(2) 0.0514(12) Uani 1 1 d . . .
H18A H 0.7460 0.5382 0.5794 0.077 Uiso 1 1 calc R . .
H18B H 0.7840 0.5329 0.6515 0.077 Uiso 1 1 calc R . .
H18C H 0.6803 0.5088 0.6311 0.077 Uiso 1 1 calc R . .
C19 C 0.6845(3) 0.30776(15) 0.7225(2) 0.0400(10) Uani 1 1 d . . .
H19 H 0.6403 0.3060 0.6843 0.048 Uiso 1 1 calc R . .
C20 C 0.6192(4) 0.3142(2) 0.7820(2) 0.0690(16) Uani 1 1 d . . .
H20A H 0.5763 0.2845 0.7866 0.103 Uiso 1 1 calc R . .
H20B H 0.5787 0.3449 0.7773 0.103 Uiso 1 1 calc R . .
H20C H 0.6610 0.3175 0.8200 0.103 Uiso 1 1 calc R . .
C21 C 0.7423(4) 0.25832(19) 0.7258(3) 0.0780(18) Uani 1 1 d . . .
H21A H 0.6964 0.2298 0.7305 0.117 Uiso 1 1 calc R . .
H21B H 0.7870 0.2593 0.7626 0.117 Uiso 1 1 calc R . .
H21C H 0.7806 0.2540 0.6864 0.117 Uiso 1 1 calc R . .
C22 C 0.5540(2) 0.25889(13) 0.48241(18) 0.0242(8) Uani 1 1 d . . .
C23 C 0.5246(3) 0.26853(14) 0.41909(19) 0.0300(9) Uani 1 1 d . . .
C24 C 0.4931(3) 0.22747(15) 0.3822(2) 0.0372(10) Uani 1 1 d . . .
H24 H 0.4732 0.2330 0.3392 0.045 Uiso 1 1 calc R . .
C25 C 0.4905(3) 0.17901(16) 0.4071(2) 0.0421(11) Uani 1 1 d . . .
H25 H 0.4677 0.1516 0.3815 0.050 Uiso 1 1 calc R . .
C26 C 0.5210(3) 0.17024(15) 0.4688(2) 0.0387(11) Uani 1 1 d . . .
H26 H 0.5194 0.1365 0.4851 0.046 Uiso 1 1 calc R . .
C27 C 0.5543(3) 0.20970(14) 0.50814(19) 0.0285(9) Uani 1 1 d . . .
C28 C 0.5294(3) 0.32094(15) 0.38800(19) 0.0335(10) Uani 1 1 d . . .
H28 H 0.5588 0.3448 0.4200 0.040 Uiso 1 1 calc R . .
C29 C 0.5962(3) 0.32117(18) 0.3293(2) 0.0479(12) Uani 1 1 d . . .
H29A H 0.6001 0.3557 0.3120 0.072 Uiso 1 1 calc R . .
H29B H 0.5690 0.2983 0.2967 0.072 Uiso 1 1 calc R . .
H29C H 0.6623 0.3096 0.3414 0.072 Uiso 1 1 calc R . .
C30 C 0.4259(3) 0.34104(18) 0.3713(2) 0.0500(12) Uani 1 1 d . . .
H30A H 0.4314 0.3754 0.3535 0.075 Uiso 1 1 calc R . .
H30B H 0.3853 0.3420 0.4101 0.075 Uiso 1 1 calc R . .
H30C H 0.3951 0.3185 0.3398 0.075 Uiso 1 1 calc R . .
C31 C 0.5889(3) 0.19915(14) 0.5757(2) 0.0339(10) Uani 1 1 d . . .
H31 H 0.6407 0.2250 0.5855 0.041 Uiso 1 1 calc R . .
C32 C 0.5074(4) 0.20685(19) 0.6237(2) 0.0556(13) Uani 1 1 d . . .
H32A H 0.5322 0.1994 0.6667 0.083 Uiso 1 1 calc R . .
H32B H 0.4525 0.1840 0.6138 0.083 Uiso 1 1 calc R . .
H32C H 0.4845 0.2422 0.6219 0.083 Uiso 1 1 calc R . .
C33 C 0.6375(4) 0.14681(17) 0.5839(3) 0.0594(14) Uani 1 1 d . . .
H33A H 0.6576 0.1423 0.6285 0.089 Uiso 1 1 calc R . .
H33B H 0.6956 0.1445 0.5561 0.089 Uiso 1 1 calc R . .
H33C H 0.5903 0.1201 0.5722 0.089 Uiso 1 1 calc R . .
O1S O 0.5000 0.4423(2) 0.7500 0.097(2) Uani 1 2 d S . 1
O2S O 1.0000 0.5555(4) 0.7500 0.159(4) Uani 1 2 d SDU . 1
C1S C 0.4190(4) 0.4723(2) 0.7324(2) 0.0634(15) Uani 1 1 d . A 1
H1S1 H 0.3661 0.4698 0.7649 0.076 Uiso 1 1 calc R A 1
H1S2 H 0.3923 0.4610 0.6907 0.076 Uiso 1 1 calc R A 1
C2S C 0.4559(5) 0.5261(2) 0.7278(3) 0.090(2) Uani 1 1 d . . 1
H2S1 H 0.4052 0.5506 0.7422 0.108 Uiso 1 1 calc R . 1
H2S2 H 0.4756 0.5345 0.6834 0.108 Uiso 1 1 calc R . 1
C3S C 0.9306(7) 0.5833(4) 0.7700(6) 0.172(5) Uani 1 1 d DU B 1
H3S1 H 0.9022 0.6001 0.7319 0.207 Uiso 1 1 calc R B 1
H3S2 H 0.9617 0.6105 0.7958 0.207 Uiso 1 1 calc R B 1
C4S C 0.8577(11) 0.5669(5) 0.8028(5) 0.255(8) Uani 1 1 d DU B 1
H4S1 H 0.8112 0.5948 0.8105 0.383 Uiso 1 1 calc R B 1
H4S2 H 0.8815 0.5537 0.8438 0.383 Uiso 1 1 calc R B 1
H4S3 H 0.8244 0.5397 0.7792 0.383 Uiso 1 1 calc R B 1

loop_
_atom_site_aniso_label
_atom_site_aniso_U_11
_atom_site_aniso_U_22
_atom_site_aniso_U_33
_atom_site_aniso_U_23
_atom_site_aniso_U_13
_atom_site_aniso_U_12
Sb 0.01956(13) 0.01936(13) 0.03166(14) -0.00005(11) -0.00110(11) 0.00264(10)
Br1 0.0267(2) 0.0282(2) 0.0541(3) -0.0112(2) 0.00825(19) 0.00402(16)
Br2 0.0376(2) 0.0233(2) 0.0371(2) 0.00228(18) 0.00775(18) 0.00116(16)
N1 0.0222(16) 0.0225(16) 0.0230(16) -0.0025(13) -0.0017(13) -0.0008(13)
N2 0.0196(16) 0.0172(15) 0.0278(17) -0.0025(13) -0.0026(12) 0.0028(12)
C1 0.027(2) 0.0159(18) 0.025(2) -0.0018(16) 0.0027(16) 0.0012(15)
C2 0.025(2) 0.0153(18) 0.0220(19) -0.0002(16) 0.0015(15) 0.0012(15)
C3 0.0175(18) 0.029(2) 0.023(2) 0.0025(17) -0.0016(15) -0.0015(15)
C4 0.027(2) 0.023(2) 0.0208(19) -0.0007(16) -0.0009(15) 0.0056(16)
C5 0.032(2) 0.025(2) 0.035(2) -0.0035(18) 0.0012(18) -0.0003(17)
C6 0.026(2) 0.042(3) 0.045(2) -0.008(2) -0.0013(19) 0.0059(19)
C7 0.037(2) 0.032(2) 0.045(2) -0.004(2) -0.002(2) 0.0150(19)
C8 0.044(3) 0.022(2) 0.047(3) 0.002(2) -0.002(2) 0.0090(19)
C9 0.029(2) 0.026(2) 0.036(2) 0.0019(18) 0.0009(17) 0.0005(17)
C10 0.0197(18) 0.0280(19) 0.029(2) -0.0051(17) -0.0027(16) 0.0027(16)
C11 0.028(2) 0.031(2) 0.031(2) -0.0085(18) 0.0010(17) -0.0025(18)
C12 0.038(3) 0.049(3) 0.044(3) -0.010(2) -0.003(2) -0.012(2)
C13 0.039(3) 0.078(4) 0.036(3) -0.003(3) -0.011(2) -0.010(3)
C14 0.039(3) 0.061(3) 0.035(3) 0.007(2) -0.008(2) -0.005(2)
C15 0.028(2) 0.041(2) 0.031(2) -0.0011(19) -0.0010(18) 0.0010(18)
C16 0.038(2) 0.030(2) 0.036(2) -0.0064(19) 0.0005(19) -0.0087(18)
C17 0.050(3) 0.056(3) 0.055(3) 0.005(3) 0.010(2) -0.014(2)
C18 0.065(3) 0.034(2) 0.055(3) -0.005(2) 0.003(3) -0.003(2)
C19 0.048(3) 0.039(2) 0.033(2) 0.008(2) -0.012(2) -0.004(2)
C20 0.064(4) 0.091(4) 0.052(3) 0.011(3) 0.009(3) -0.025(3)
C21 0.068(4) 0.048(3) 0.118(5) 0.025(3) -0.018(4) 0.005(3)
C22 0.0130(18) 0.026(2) 0.034(2) -0.0075(18) 0.0030(15) -0.0002(15)
C23 0.025(2) 0.031(2) 0.035(2) -0.0101(19) 0.0039(17) 0.0054(17)
C24 0.029(2) 0.042(3) 0.041(2) -0.013(2) 0.0012(19) -0.0010(19)
C25 0.030(2) 0.039(3) 0.057(3) -0.023(2) 0.000(2) -0.0042(19)
C26 0.029(2) 0.022(2) 0.066(3) -0.011(2) 0.004(2) -0.0011(17)
C27 0.0172(19) 0.026(2) 0.043(2) -0.0028(19) 0.0059(17) 0.0016(16)
C28 0.036(2) 0.038(2) 0.027(2) -0.0053(19) -0.0024(17) 0.0028(18)
C29 0.052(3) 0.056(3) 0.036(3) 0.003(2) 0.004(2) 0.003(2)
C30 0.050(3) 0.054(3) 0.047(3) 0.001(2) -0.007(2) 0.012(2)
C31 0.027(2) 0.022(2) 0.053(3) 0.0051(19) 0.0009(19) -0.0011(16)
C32 0.051(3) 0.077(4) 0.039(3) 0.000(3) 0.001(2) 0.018(3)
C33 0.057(3) 0.047(3) 0.073(4) 0.013(3) 0.004(3) 0.022(2)
O1S 0.087(5) 0.064(4) 0.141(6) 0.000 -0.036(4) 0.000
O2S 0.237(12) 0.132(8) 0.107(6) 0.000 0.043(7) 0.000
C1S 0.076(4) 0.070(4) 0.045(3) 0.011(3) 0.012(3) 0.011(3)
C2S 0.151(7) 0.055(4) 0.064(4) 0.010(3) -0.010(4) -0.001(4)
C3S 0.110(8) 0.144(9) 0.264(13) -0.039(9) -0.099(7) 0.004(6)
C4S 0.396(18) 0.237(14) 0.132(8) -0.124(9) 0.162(11) -0.090(13)

loop_
_atom_type_symbol
_atom_type_description
_atom_type_scat_dispersion_real
_atom_type_scat_dispersion_imag
_atom_type_scat_source
C C 0.0033 0.0016 'International Tables Vol C Tables 4.2.6.8 and 6.1.1.4'
H H 0 0 'International Tables Vol C Tables 4.2.6.8 and 6.1.1.4'
Br Br -0.2901 2.4595 'International Tables Vol C Tables 4.2.6.8 and 6.1.1.4'
N N 0.0061 0.0033 'International Tables Vol C Tables 4.2.6.8 and 6.1.1.4'
O O 0.0106 0.006 'International Tables Vol C Tables 4.2.6.8 and 6.1.1.4'
Sb Sb -0.5866 1.5461 'International Tables Vol C Tables 4.2.6.8 and 6.1.1.4'

loop_
_geom_angle_atom_site_label_1
_geom_angle_atom_site_label_2
_geom_angle_atom_site_label_3
_geom_angle
_geom_angle_site_symmetry_1
_geom_angle_site_symmetry_3
_geom_angle_publ_flag
N2 Sb N1 82.36(10) . . ?
N2 Sb Br2 96.23(8) . . ?
N1 Sb Br2 88.05(7) . . ?
N2 Sb Br1 90.21(8) . . ?
N1 Sb Br1 171.07(7) . . ?
Br2 Sb Br1 87.834(14) . . ?
C1 N1 C10 117.9(3) . . ?
C1 N1 Sb 127.1(2) . . ?
C10 N1 Sb 115.0(2) . . ?
C3 N2 C22 114.2(3) . . ?
C3 N2 Sb 126.0(2) . . ?
C22 N2 Sb 118.7(2) . . ?
N1 C1 C2 125.4(3) . . ?
N1 C1 H1 117.3 . . ?
C2 C1 H1 117.3 . . ?
C3 C2 C1 123.0(3) . . ?
C3 C2 C4 119.5(3) . . ?
C1 C2 C4 117.1(3) . . ?
N2 C3 C2 130.7(3) . . ?
N2 C3 H3 114.7 . . ?
C2 C3 H3 114.7 . . ?
C9 C4 C5 118.0(3) . . ?
C9 C4 C2 119.5(3) . . ?
C5 C4 C2 122.5(3) . . ?
C6 C5 C4 120.8(4) . . ?
C6 C5 H5 119.6 . . ?
C4 C5 H5 119.6 . . ?
C7 C6 C5 120.3(4) . . ?
C7 C6 H6 119.9 . . ?
C5 C6 H6 119.9 . . ?
C8 C7 C6 119.7(4) . . ?
C8 C7 H7 120.1 . . ?
C6 C7 H7 120.1 . . ?
C7 C8 C9 119.8(4) . . ?
C7 C8 H8 120.1 . . ?
C9 C8 H8 120.1 . . ?
C4 C9 C8 121.2(4) . . ?
C4 C9 H9 119.4 . . ?
C8 C9 H9 119.4 . . ?
C11 C10 C15 121.9(3) . . ?
C11 C10 N1 120.5(3) . . ?
C15 C10 N1 117.5(3) . . ?
C12 C11 C10 117.5(4) . . ?
C12 C11 C16 119.3(4) . . ?
C10 C11 C16 123.1(3) . . ?
C13 C12 C11 121.0(4) . . ?
C13 C12 H12 119.5 . . ?
C11 C12 H12 119.5 . . ?
C14 C13 C12 120.8(4) . . ?
C14 C13 H13 119.6 . . ?
C12 C13 H13 119.6 . . ?
C13 C14 C15 120.8(4) . . ?
C13 C14 H14 119.6 . . ?
C15 C14 H14 119.6 . . ?
C14 C15 C10 117.9(4) . . ?
C14 C15 C19 119.2(4) . . ?
C10 C15 C19 122.8(3) . . ?
C11 C16 C17 112.3(4) . . ?
C11 C16 C18 112.0(3) . . ?
C17 C16 C18 109.6(4) . . ?
C11 C16 H16 107.5 . . ?
C17 C16 H16 107.5 . . ?
C18 C16 H16 107.5 . . ?
C16 C17 H17A 109.5 . . ?
C16 C17 H17B 109.5 . . ?
H17A C17 H17B 109.5 . . ?
C16 C17 H17C 109.5 . . ?
H17A C17 H17C 109.5 . . ?
H17B C17 H17C 109.5 . . ?
C16 C18 H18A 109.5 . . ?
C16 C18 H18B 109.5 . . ?
H18A C18 H18B 109.5 . . ?
C16 C18 H18C 109.5 . . ?
H18A C18 H18C 109.5 . . ?
H18B C18 H18C 109.5 . . ?
C15 C19 C21 112.2(4) . . ?
C15 C19 C20 110.2(4) . . ?
C21 C19 C20 110.8(4) . . ?
C15 C19 H19 107.8 . . ?
C21 C19 H19 107.8 . . ?
C20 C19 H19 107.8 . . ?
C19 C20 H20A 109.5 . . ?
C19 C20 H20B 109.5 . . ?
H20A C20 H20B 109.5 . . ?
C19 C20 H20C 109.5 . . ?
H20A C20 H20C 109.5 . . ?
H20B C20 H20C 109.5 . . ?
C19 C21 H21A 109.5 . . ?
C19 C21 H21B 109.5 . . ?
H21A C21 H21B 109.5 . . ?
C19 C21 H21C 109.5 . . ?
H21A C21 H21C 109.5 . . ?
H21B C21 H21C 109.5 . . ?
C27 C22 C23 121.9(3) . . ?
C27 C22 N2 119.4(3) . . ?
C23 C22 N2 118.7(3) . . ?
C24 C23 C22 117.9(4) . . ?
C24 C23 C28 118.5(4) . . ?
C22 C23 C28 123.5(3) . . ?
C25 C24 C23 121.1(4) . . ?
C25 C24 H24 119.5 . . ?
C23 C24 H24 119.5 . . ?
C26 C25 C24 120.2(4) . . ?
C26 C25 H25 119.9 . . ?
C24 C25 H25 119.9 . . ?
C25 C26 C27 121.6(4) . . ?
C25 C26 H26 119.2 . . ?
C27 C26 H26 119.2 . . ?
C26 C27 C22 117.3(4) . . ?
C26 C27 C31 120.9(4) . . ?
C22 C27 C31 121.9(3) . . ?
C23 C28 C29 111.8(3) . . ?
C23 C28 C30 111.6(3) . . ?
C29 C28 C30 110.9(3) . . ?
C23 C28 H28 107.4 . . ?
C29 C28 H28 107.4 . . ?
C30 C28 H28 107.4 . . ?
C28 C29 H29A 109.5 . . ?
C28 C29 H29B 109.5 . . ?
H29A C29 H29B 109.5 . . ?
C28 C29 H29C 109.5 . . ?
H29A C29 H29C 109.5 . . ?
H29B C29 H29C 109.5 . . ?
C28 C30 H30A 109.5 . . ?
C28 C30 H30B 109.5 . . ?
H30A C30 H30B 109.5 . . ?
C28 C30 H30C 109.5 . . ?
H30A C30 H30C 109.5 . . ?
H30B C30 H30C 109.5 . . ?
C32 C31 C27 111.7(3) . . ?
C32 C31 C33 111.1(4) . . ?
C27 C31 C33 113.7(4) . . ?
C32 C31 H31 106.6 . . ?
C27 C31 H31 106.6 . . ?
C33 C31 H31 106.6 . . ?
C31 C32 H32A 109.5 . . ?
C31 C32 H32B 109.5 . . ?
H32A C32 H32B 109.5 . . ?
C31 C32 H32C 109.5 . . ?
H32A C32 H32C 109.5 . . ?
H32B C32 H32C 109.5 . . ?
C31 C33 H33A 109.5 . . ?
C31 C33 H33B 109.5 . . ?
H33A C33 H33B 109.5 . . ?
C31 C33 H33C 109.5 . . ?
H33A C33 H33C 109.5 . . ?
H33B C33 H33C 109.5 . . ?
C1S O1S C1S 111.4(6) 4_656 . ?
C3S O2S C3S 109.3(14) . 4_756 ?
O1S C1S C2S 106.6(5) . . ?
O1S C1S H1S1 110.4 . . ?
C2S C1S H1S1 110.4 . . ?
O1S C1S H1S2 110.4 . . ?
C2S C1S H1S2 110.4 . . ?
H1S1 C1S H1S2 108.6 . . ?
C1S C2S C2S 102.9(3) . 4_656 ?
C1S C2S H2S1 111.2 . . ?
C2S C2S H2S1 111.2 4_656 . ?
C1S C2S H2S2 111.2 . . ?
C2S C2S H2S2 111.2 4_656 . ?
H2S1 C2S H2S2 109.1 . . ?
O2S C3S C4S 124.0(13) . . ?
O2S C3S H3S1 106.3 . . ?
C4S C3S H3S1 106.3 . . ?
O2S C3S H3S2 106.3 . . ?
C4S C3S H3S2 106.3 . . ?
H3S1 C3S H3S2 106.4 . . ?
C3S C4S H4S1 109.5 . . ?
C3S C4S H4S2 109.5 . . ?
H4S1 C4S H4S2 109.5 . . ?
C3S C4S H4S3 109.5 . . ?
H4S1 C4S H4S3 109.5 . . ?
H4S2 C4S H4S3 109.5 . . ?

loop_
_geom_bond_atom_site_label_1
_geom_bond_atom_site_label_2
_geom_bond_distance
_geom_bond_site_symmetry_2
_geom_bond_publ_flag
Sb N2 2.121(3) . ?
Sb N1 2.286(3) . ?
Sb Br2 2.5378(4) . ?
Sb Br1 2.6914(5) . ?
N1 C1 1.300(4) . ?
N1 C10 1.445(4) . ?
N2 C3 1.351(4) . ?
N2 C22 1.454(4) . ?
C1 C2 1.408(5) . ?
C1 H1 0.9500 . ?
C2 C3 1.373(5) . ?
C2 C4 1.493(5) . ?
C3 H3 0.9500 . ?
C4 C9 1.387(5) . ?
C4 C5 1.392(5) . ?
C5 C6 1.385(5) . ?
C5 H5 0.9500 . ?
C6 C7 1.379(6) . ?
C6 H6 0.9500 . ?
C7 C8 1.379(6) . ?
C7 H7 0.9500 . ?
C8 C9 1.389(5) . ?
C8 H8 0.9500 . ?
C9 H9 0.9500 . ?
C10 C11 1.402(5) . ?
C10 C15 1.405(5) . ?
C11 C12 1.394(5) . ?
C11 C16 1.517(6) . ?
C12 C13 1.383(6) . ?
C12 H12 0.9500 . ?
C13 C14 1.366(6) . ?
C13 H13 0.9500 . ?
C14 C15 1.395(5) . ?
C14 H14 0.9500 . ?
C15 C19 1.515(6) . ?
C16 C17 1.540(6) . ?
C16 C18 1.541(6) . ?
C16 H16 1.0000 . ?
C17 H17A 0.9800 . ?
C17 H17B 0.9800 . ?
C17 H17C 0.9800 . ?
C18 H18A 0.9800 . ?
C18 H18B 0.9800 . ?
C18 H18C 0.9800 . ?
C19 C21 1.519(6) . ?
C19 C20 1.538(6) . ?
C19 H19 1.0000 . ?
C20 H20A 0.9800 . ?
C20 H20B 0.9800 . ?
C20 H20C 0.9800 . ?
C21 H21A 0.9800 . ?
C21 H21B 0.9800 . ?
C21 H21C 0.9800 . ?
C22 C27 1.401(5) . ?
C22 C23 1.406(5) . ?
C23 C24 1.394(5) . ?
C23 C28 1.525(5) . ?
C24 C25 1.377(6) . ?
C24 H24 0.9500 . ?
C25 C26 1.374(6) . ?
C25 H25 0.9500 . ?
C26 C27 1.399(5) . ?
C26 H26 0.9500 . ?
C27 C31 1.514(6) . ?
C28 C29 1.526(6) . ?
C28 C30 1.540(6) . ?
C28 H28 1.0000 . ?
C29 H29A 0.9800 . ?
C29 H29B 0.9800 . ?
C29 H29C 0.9800 . ?
C30 H30A 0.9800 . ?
C30 H30B 0.9800 . ?
C30 H30C 0.9800 . ?
C31 C32 1.507(6) . ?
C31 C33 1.536(5) . ?
C31 H31 1.0000 . ?
C32 H32A 0.9800 . ?
C32 H32B 0.9800 . ?
C32 H32C 0.9800 . ?
C33 H33A 0.9800 . ?
C33 H33B 0.9800 . ?
C33 H33C 0.9800 . ?
O1S C1S 1.403(6) 4_656 ?
O1S C1S 1.403(6) . ?
O2S C3S 1.263(9) . ?
O2S C3S 1.263(9) 4_756 ?
C1S C2S 1.503(7) . ?
C1S H1S1 0.9900 . ?
C1S H1S2 0.9900 . ?
C2S C2S 1.516(12) 4_656 ?
C2S H2S1 0.9900 . ?
C2S H2S2 0.9900 . ?
C3S C4S 1.278(11) . ?
C3S H3S1 0.9900 . ?
C3S H3S2 0.9900 . ?
C4S H4S1 0.9800 . ?
C4S H4S2 0.9800 . ?
C4S H4S3 0.9800 . ?
